data_7250988
loop_
_publ_author_name
'Marasinghe, Aloka A.'
'Averkiev, Boris B.'
'Aaker\"oy, Christer B.'

_publ_section_title
;
 Examining intermolecular interactions in crystal structures of
 amide-substituted 2-aminopyrimidine derivatives
;
_journal_issue 43
_journal_name_full CrystEngComm
_journal_page_first 7000
_journal_page_last 7011
_journal_paper_doi 10.1039/D5CE00839E
_journal_volume 27
_journal_year 2025
_chemical_formula_moiety 'C9 H12 Cl N3 O'
_chemical_formula_sum 'C9 H12 Cl N3 O'
_chemical_formula_weight 213.67
_chemical_melting_point 375.0(10)
_chemical_name_systematic N-(5-chloropyrimidin-2-yl)pentanamide
_space_group_crystal_system monoclinic
_space_group_IT_number 14
_space_group_name_Hall '-P 2ybc'
_space_group_name_H-M_alt 'P 1 21/c 1'
_atom_sites_solution_hydrogens mixed
_atom_sites_solution_primary dual
_audit_creation_date 2024-09-22
_audit_creation_method
;
Olex2 1.5-ac5-024
(compiled 2022.04.12 svn.rca3783a0 for Rigaku Oxford Diffraction, GUI svn.r6498)
;
_audit_update_record
;
2025-08-25 deposited with the CCDC.	2025-10-02 downloaded from the CCDC.
;
_cell_angle_alpha 90
_cell_angle_beta 99.8219(9)
_cell_angle_gamma 90
_cell_formula_units_Z 8
_cell_length_a 8.51521(9)
_cell_length_b 26.9519(2)
_cell_length_c 9.59636(7)
_cell_measurement_reflns_used 14939
_cell_measurement_temperature 240.00(10)
_cell_measurement_theta_max 78.7290
_cell_measurement_theta_min 4.9510
_cell_volume 2170.09(3)
_computing_cell_refinement 'CrysAlisPro 1.171.43.133a (Rigaku OD, 2024)'
_computing_data_collection 'CrysAlisPro system (CCD 43.133a 64-bit (release 07-08-2024))'
_computing_data_reduction 'CrysAlisPro 1.171.43.133a (Rigaku OD, 2024)'
_computing_molecular_graphics 'Olex2 1.5-ac5-024 (Dolomanov et al., 2009)'
_computing_publication_material 'Olex2 1.5-ac5-024 (Dolomanov et al., 2009)'
_computing_structure_refinement 'SHELXL 2018/3 (Sheldrick, 2015)'
_computing_structure_solution 'SHELXT 2018/2 (Sheldrick, 2018)'
_diffrn_ambient_environment N~2~
_diffrn_ambient_temperature 240.00(10)
_diffrn_detector 'Hybrid Pixel Array Detector'
_diffrn_detector_area_resol_mean 10.0000
_diffrn_detector_type HyPix
_diffrn_measured_fraction_theta_full 0.999
_diffrn_measured_fraction_theta_max 0.990
_diffrn_measurement_details
;
List of Runs (angles in degrees, time in seconds):

  # Type    Start    End  Width  t~exp~   \w     \q     \k     \f   Frames
#--------------------------------------------------------------------------
  1  \w   -100.00 -67.00   0.50    0.50    --  -49.79-143.00 121.00   66
  2  \w    -85.00 -17.00   0.50    0.50    --  -49.79 127.00   6.00  136
  3  \w   -110.00 -82.00   0.50    0.50    --  -49.79-127.00 -68.00   56
  4  \w     57.00  82.00   0.50    0.50    --   49.79-127.00 -68.00   50
  5  \w     75.00 102.00   0.50    0.50    --   49.79-143.00 121.00   54
  6  \w    -78.00 -53.00   0.50    4.00    --  -90.00 127.00   6.00   50
  7  \w    -85.00 -60.00   0.50    4.00    --  -90.00 143.00 176.00   50
  8  \w     69.00 125.00   0.50    4.00    --  111.50-143.00 121.00  112
  9  \w    103.00 128.00   0.50    4.00    --  111.50 143.00 176.00   50
 10  \w     85.00 113.00   0.50    4.00    --  111.50-127.00 -68.00   56
 11  \w     51.00  77.00   0.50    4.00    --  111.50-127.00 -68.00   52
 12  \w    -26.00  18.00   0.50    0.50    --  -49.79  19.00 -90.00   88
 13  \w    -17.00  20.00   0.50    0.50    --  -49.79  19.00 -60.00   74
 14  \w    -26.00  24.00   0.50    0.50    --  -49.79  19.00-150.00  100
 15  \w   -140.00-115.00   0.50    4.00    --  -90.00-127.00 -68.00   50
 16  \w    -47.00 -18.00   0.50    4.00    --  -90.00  45.00-120.00   58
 17  \w     41.00  68.00   0.50    4.00    --  111.50 -61.00  60.00   54
 18  \w     71.00  97.00   0.50    4.00    --  111.50-125.00   0.00   52
 19  \w     42.00  68.00   0.50    4.00    --  111.50 -77.00  90.00   52
 20  \w     83.00 111.00   0.50    4.00    --  111.50-125.00 -30.00   56
 21  \w     44.00  70.00   0.50    4.00    --  111.50-125.00 -30.00   52
 22  \w     71.00 106.00   0.50    4.00    --  111.50-125.00 120.00   70
 23  \w     75.00 101.00   0.50    4.00    --  111.50 -94.00  90.00   52
 24  \w    120.00 162.00   0.50    4.00    --  111.50 125.00  30.00   84
 25  \w    103.00 155.00   0.50    4.00    --  111.50  45.00 120.00  104
 26  \w    152.00 178.00   0.50    4.00    --  111.50  30.00   0.00   52
 27  \w    105.00 178.00   0.50    4.00    --  111.50  30.00  30.00  146
 28  \w     82.00 111.00   0.50    4.00    --  111.50-125.00  30.00   58
 29  \w     44.00  69.00   0.50    4.00    --  111.50 -61.00 -30.00   50
 30  \w    112.00 174.00   0.50    4.00    --  111.50  61.00 -60.00  124
 31  \w     42.00  67.00   0.50    4.00    --  111.50 -61.00 -60.00   50
 32  \w     47.00  72.00   0.50    4.00    --  111.50 -77.00 120.00   50
 33  \w     62.00  88.00   0.50    4.00    --  111.50 -94.00-150.00   52
 34  \w     60.00  96.00   0.50    4.00    --  111.50 -77.00 -60.00   72
 35  \w     41.00  66.00   0.50    4.00    --  111.50 -61.00 150.00   50
 36  \w     47.00  72.00   0.50    4.00    --  111.50-125.00 -60.00   50
 37  \w     79.00 111.00   0.50    4.00    --  111.50-125.00 -60.00   64
 38  \w     54.00 103.00   0.50    4.00    --  111.50 -77.00   0.00   98
 39  \w     77.00 103.00   0.50    4.00    --  111.50 -77.00  60.00   52
 40  \w     43.00  79.00   0.50    4.00    --  111.50-125.00 -90.00   72
 41  \w     85.00 134.00   0.50    4.00    --  111.50 -82.00-105.83   98
 42  \w     48.00  77.00   0.50    4.00    --  111.50-125.00  30.00   58
 43  \w    152.00 178.00   0.50    4.00    --  111.50  15.00 -30.00   52
 44  \w    107.00 133.00   0.50    4.00    --  111.50  15.00 -30.00   52
 45  \w     55.00  85.00   0.50    4.00    --  111.50 -94.00 -30.00   60
 46  \w    140.00 176.00   0.50    4.00    --  111.50  30.00  90.00   72
 47  \w    103.00 143.00   0.50    4.00    --  111.50  45.00 -60.00   80
 48  \w     69.00 105.00   0.50    4.00    --  111.50 -94.00-120.00   72
 49  \w     75.00 101.00   0.50    4.00    --  111.50 -94.00 -90.00   52
 50  \w     44.00  75.00   0.50    4.00    --  111.50 -94.00 -60.00   62
 51  \w     80.00 105.00   0.50    4.00    --  111.50 -94.00 -60.00   50
 52  \w     43.00  76.00   0.50    4.00    --  111.50-125.00  90.00   66
 53  \w    106.00 131.00   0.50    4.00    --  111.50  30.00 -60.00   50
 54  \w    123.00 148.00   0.50    4.00    --  111.50  15.00  60.00   50
 55  \w    124.00 153.00   0.50    4.00    --  111.50  77.00   0.00   58
 56  \w    112.00 147.00   0.50    4.00    --  111.50  30.00   0.00   70
;
_diffrn_measurement_device 'four-circle diffractometer'
_diffrn_measurement_device_type 'XtaLAB Synergy, Dualflex, HyPix'
_diffrn_measurement_method '\w scans'
_diffrn_orient_matrix_type 'CrysAlisPro convention (1999,Acta A55,543-557)'
_diffrn_orient_matrix_UB_11 0.0922250000
_diffrn_orient_matrix_UB_12 0.0488860000
_diffrn_orient_matrix_UB_13 -0.0065572000
_diffrn_orient_matrix_UB_21 0.1562658000
_diffrn_orient_matrix_UB_22 -0.0294320000
_diffrn_orient_matrix_UB_23 0.0073506000
_diffrn_orient_matrix_UB_31 -0.0280239000
_diffrn_orient_matrix_UB_32 -0.0032955000
_diffrn_orient_matrix_UB_33 -0.1626390000
_diffrn_radiation_monochromator mirror
_diffrn_radiation_probe x-ray
_diffrn_radiation_type 'Cu K\a'
_diffrn_radiation_wavelength 1.54184
_diffrn_reflns_av_R_equivalents 0.0274
_diffrn_reflns_av_unetI/netI 0.0218
_diffrn_reflns_Laue_measured_fraction_full 0.999
_diffrn_reflns_Laue_measured_fraction_max 0.990
_diffrn_reflns_limit_h_max 10
_diffrn_reflns_limit_h_min -10
_diffrn_reflns_limit_k_max 33
_diffrn_reflns_limit_k_min -34
_diffrn_reflns_limit_l_max 8
_diffrn_reflns_limit_l_min -12
_diffrn_reflns_number 27544
_diffrn_reflns_point_group_measured_fraction_full 0.999
_diffrn_reflns_point_group_measured_fraction_max 0.990
_diffrn_reflns_theta_full 67.684
_diffrn_reflns_theta_max 79.955
_diffrn_reflns_theta_min 3.280
_diffrn_source 'micro-focus sealed X-ray tube'
_diffrn_source_type 'PhotonJet (Cu) X-ray Source'
_exptl_absorpt_coefficient_mu 2.905
_exptl_absorpt_correction_T_max 1.00000
_exptl_absorpt_correction_T_min 0.85444
_exptl_absorpt_correction_type multi-scan
_exptl_absorpt_process_details
;
CrysAlisPro 1.171.43.133a (Rigaku Oxford Diffraction, 2024)
Empirical absorption correction using spherical harmonics,
implemented in SCALE3 ABSPACK scaling algorithm.
;
_exptl_crystal_colour colourless
_exptl_crystal_colour_primary colourless
_exptl_crystal_density_diffrn 1.308
_exptl_crystal_description block
_exptl_crystal_F_000 896
_exptl_crystal_recrystallization_method 'crystallized from ethylacetate'
_exptl_crystal_size_max 0.172
_exptl_crystal_size_mid 0.102
_exptl_crystal_size_min 0.097
_refine_diff_density_max 0.199
_refine_diff_density_min -0.228
_refine_diff_density_rms 0.038
_refine_ls_extinction_method none
_refine_ls_goodness_of_fit_ref 1.047
_refine_ls_hydrogen_treatment mixed
_refine_ls_matrix_type full
_refine_ls_number_parameters 283
_refine_ls_number_reflns 4696
_refine_ls_number_restraints 4
_refine_ls_restrained_S_all 1.053
_refine_ls_R_factor_all 0.0495
_refine_ls_R_factor_gt 0.0466
_refine_ls_shift/su_max 0.001
_refine_ls_shift/su_mean 0.000
_refine_ls_structure_factor_coef Fsqd
_refine_ls_weighting_details 'w=1/[\s^2^(Fo^2^)+(0.0636P)^2^+0.5694P] where P=(Fo^2^+2Fc^2^)/3'
_refine_ls_weighting_scheme calc
_refine_ls_wR_factor_gt 0.1302
_refine_ls_wR_factor_ref 0.1325
_reflns_Friedel_coverage 0.000
_reflns_number_gt 4264
_reflns_number_total 4696
_reflns_threshold_expression 'I > 2\s(I)'
_cod_data_source_file d5ce00839e2.cif
_cod_data_source_block exp_936
_cod_depositor_comments
;
The following automatic conversions were performed:

data item '_chemical_melting_point' value '374-376' was changed to
'375.0(10)' -- the average value was taken and precision was
estimated.

Automatic conversion script
Id: cif_fix_values 8170 2020-07-09 18:12:32Z antanas 

 Adding full bibliography for 7250982--7251002.cif.
;
_cod_database_code 7250988
_shelx_shelxl_version_number 2018/3
_shelx_space_group_comment
;
The symmetry employed for this shelxl refinement is uniquely defined
by the following loop, which should always be used as a source of
symmetry information in preference to the above space-group names.
They are only intended as comments.
;
_olex2_refinement_description
;
1. Fixed Uiso
 At 1.2 times of:
  All C(H) groups, All C(H,H) groups, All C(H,H,H,H) groups
 At 1.5 times of:
  All C(H,H,H) groups
2. Restrained distances
 C12C-C11B = C12B-C11B = C13C-C12C = C12B-C13B
 1.51 with sigma of 0.02
3. Others
 Sof(H11C)=Sof(H11D)=Sof(C12C)=Sof(H12C)=Sof(H12D)=Sof(C13C)=Sof(H13D)=
 Sof(H13E)=Sof(H13F)=1-FVAR(1)
 Sof(H11A)=Sof(H11B)=Sof(C12B)=Sof(H12A)=Sof(H12B)=Sof(C13B)=Sof(H13A)=
 Sof(H13B)=Sof(H13C)=FVAR(1)
4.a Secondary CH2 refined with riding coordinates:
 C10A(H10C,H10D), C11A(H11E,H11F), C12A(H12E,H12F), C10B(H10A,H10B), C11B(H11A,
 H11B), C11B(H11C,H11D), C12B(H12A,H12B), C12C(H12C,H12D)
4.b Aromatic/amide H refined with riding coordinates:
 C3A(H3A), C5A(H5A), C3B(H3B), C5B(H5B)
4.c Idealised Me refined as rotating group:
 C13A(H13G,H13H,H13I), C13B(H13A,H13B,H13C), C13C(H13D,H13E,H13F)
;
_olex2_submission_special_instructions 'No special instructions were received'
_oxdiff_exptl_absorpt_empirical_details
;
Empirical correction (ABSPACK) includes:
- Absorption correction using spherical harmonics
- Frame scaling
;
_oxdiff_exptl_absorpt_empirical_full_max 1.249
_oxdiff_exptl_absorpt_empirical_full_min 0.796

loop_
_space_group_symop_operation_xyz
'x, y, z'
'-x, y+1/2, -z+1/2'
'-x, -y, -z'
'x, -y-1/2, z-1/2'

loop_
_atom_site_label
_atom_site_type_symbol
_atom_site_fract_x
_atom_site_fract_y
_atom_site_fract_z
_atom_site_U_iso_or_equiv
_atom_site_adp_type
_atom_site_occupancy
_atom_site_site_symmetry_order
_atom_site_calc_flag
_atom_site_refinement_flags_posn
_atom_site_refinement_flags_adp
_atom_site_refinement_flags_occupancy
_atom_site_disorder_assembly
_atom_site_disorder_group
Cl1A Cl -0.13653(7) 0.36297(2) 0.83833(6) 0.08051(18) Uani 1 1 d . . . . .
C1A C 0.1282(2) 0.48519(7) 0.69064(18) 0.0543(4) Uani 1 1 d . . . . .
N2A N 0.0920(2) 0.44667(6) 0.60235(16) 0.0639(4) Uani 1 1 d . . . . .
C3A C 0.0098(2) 0.41030(7) 0.6488(2) 0.0659(5) Uani 1 1 d . . . . .
H3A H -0.018549 0.382555 0.590607 0.079 Uiso 1 1 calc R U . . .
C4A C -0.0353(2) 0.41194(7) 0.7794(2) 0.0600(4) Uani 1 1 d . . . . .
C5A C 0.0034(2) 0.45354(7) 0.8601(2) 0.0604(4) Uani 1 1 d . . . . .
H5A H -0.029009 0.455764 0.948797 0.072 Uiso 1 1 calc R U . . .
N6A N 0.08570(18) 0.49100(6) 0.81674(15) 0.0568(3) Uani 1 1 d . . . . .
N7A N 0.21855(18) 0.52070(6) 0.63649(16) 0.0579(3) Uani 1 1 d . . . . .
H7A H 0.243(3) 0.5127(8) 0.559(2) 0.067(6) Uiso 1 1 d . . . . .
C8A C 0.2748(2) 0.56650(7) 0.68149(19) 0.0586(4) Uani 1 1 d . . . . .
O9A O 0.35381(19) 0.58888(6) 0.60634(15) 0.0746(4) Uani 1 1 d . . . . .
C10A C 0.2441(3) 0.58806(8) 0.8187(2) 0.0659(5) Uani 1 1 d . . . . .
H10C H 0.298131 0.567772 0.897269 0.079 Uiso 1 1 calc R U . . .
H10D H 0.129479 0.587047 0.820758 0.079 Uiso 1 1 calc R U . . .
C11A C 0.3026(3) 0.64143(9) 0.8387(3) 0.0821(6) Uani 1 1 d . . . . .
H11E H 0.311933 0.650449 0.938738 0.099 Uiso 1 1 calc R U . . .
H11F H 0.408918 0.643858 0.812997 0.099 Uiso 1 1 calc R U . . .
C12A C 0.1931(4) 0.67749(11) 0.7510(5) 0.1231(12) Uani 1 1 d . . . . .
H12E H 0.087441 0.675496 0.778133 0.148 Uiso 1 1 calc R U . . .
H12F H 0.182002 0.667982 0.651192 0.148 Uiso 1 1 calc R U . . .
C13A C 0.2522(7) 0.73063(14) 0.7679(7) 0.203(3) Uani 1 1 d . . . . .
H13G H 0.354570 0.733186 0.736941 0.305 Uiso 1 1 calc R U . . .
H13H H 0.263644 0.740269 0.866459 0.305 Uiso 1 1 calc R U . . .
H13I H 0.176155 0.752395 0.710968 0.305 Uiso 1 1 calc R U . . .
Cl1B Cl 0.21927(7) 0.37535(2) 0.12047(6) 0.07607(17) Uani 1 1 d . . . . .
C1B C 0.3962(2) 0.52058(7) 0.27934(17) 0.0548(4) Uani 1 1 d . . . . .
N2B N 0.31296(18) 0.49382(6) 0.36053(15) 0.0587(3) Uani 1 1 d . . . . .
C3B C 0.2594(2) 0.45011(7) 0.30969(19) 0.0606(4) Uani 1 1 d . . . . .
H3B H 0.201056 0.430220 0.363107 0.073 Uiso 1 1 calc R U . . .
C4B C 0.2868(2) 0.43313(7) 0.18127(19) 0.0581(4) Uani 1 1 d . . . . .
C5B C 0.3703(2) 0.46337(7) 0.10383(18) 0.0597(4) Uani 1 1 d . . . . .
H5B H 0.388852 0.452616 0.014876 0.072 Uiso 1 1 calc R U . . .
N6B N 0.42531(19) 0.50750(6) 0.15236(15) 0.0598(4) Uani 1 1 d . . . . .
N7B N 0.4508(2) 0.56512(6) 0.33939(17) 0.0610(4) Uani 1 1 d . . . . .
H7B H 0.426(3) 0.5709(8) 0.420(2) 0.069(6) Uiso 1 1 d . . . . .
C8B C 0.5386(2) 0.60155(7) 0.2877(2) 0.0639(4) Uani 1 1 d . . . . .
O9B O 0.5894(2) 0.59851(6) 0.17846(17) 0.0860(5) Uani 1 1 d . . . . .
C10B C 0.5684(3) 0.64586(9) 0.3840(3) 0.0853(6) Uani 1 1 d . . . . .
H10A H 0.465142 0.660132 0.394400 0.102 Uiso 1 1 calc R U . . .
H10B H 0.619828 0.634376 0.477607 0.102 Uiso 1 1 calc R U . . .
C11B C 0.6643(5) 0.68431(13) 0.3394(6) 0.158(2) Uani 1 1 d D . . . .
H11A H 0.602714 0.702490 0.259905 0.189 Uiso 0.618(15) 1 calc R U P A 1
H11B H 0.757590 0.669747 0.307560 0.189 Uiso 0.618(15) 1 calc R U P A 1
H11C H 0.631635 0.686845 0.236636 0.189 Uiso 0.382(15) 1 calc R U P A 2
H11D H 0.773565 0.671432 0.355117 0.189 Uiso 0.382(15) 1 calc R U P A 2
C12B C 0.7204(13) 0.7212(4) 0.4669(12) 0.145(3) Uani 0.618(15) 1 d D . P A 1
H12A H 0.632932 0.744296 0.472730 0.174 Uiso 0.618(15) 1 calc R U P A 1
H12B H 0.738155 0.701799 0.554590 0.174 Uiso 0.618(15) 1 calc R U P A 1
C13B C 0.8581(11) 0.7491(4) 0.4616(16) 0.202(6) Uani 0.618(15) 1 d D . P A 1
H13A H 0.838417 0.771717 0.381940 0.303 Uiso 0.618(15) 1 calc R U P A 1
H13B H 0.945023 0.726958 0.450570 0.303 Uiso 0.618(15) 1 calc R U P A 1
H13C H 0.886163 0.767842 0.548493 0.303 Uiso 0.618(15) 1 calc R U P A 1
C12C C 0.6762(17) 0.7362(4) 0.3930(15) 0.113(4) Uani 0.382(15) 1 d D . P A 2
H12C H 0.718587 0.758753 0.328349 0.135 Uiso 0.382(15) 1 calc R U P A 2
H12D H 0.573472 0.748698 0.411166 0.135 Uiso 0.382(15) 1 calc R U P A 2
C13C C 0.787(4) 0.7284(6) 0.5218(19) 0.283(17) Uani 0.382(15) 1 d D . P A 2
H13D H 0.871523 0.753057 0.529282 0.425 Uiso 0.382(15) 1 calc R U P A 2
H13E H 0.833399 0.695504 0.520829 0.425 Uiso 0.382(15) 1 calc R U P A 2
H13F H 0.732549 0.731417 0.601987 0.425 Uiso 0.382(15) 1 calc R U P A 2

loop_
_atom_site_aniso_label
_atom_site_aniso_U_11
_atom_site_aniso_U_22
_atom_site_aniso_U_33
_atom_site_aniso_U_23
_atom_site_aniso_U_13
_atom_site_aniso_U_12
Cl1A 0.0905(4) 0.0681(3) 0.0834(4) 0.0043(2) 0.0160(3) -0.0144(2)
C1A 0.0520(8) 0.0575(9) 0.0521(8) 0.0030(7) 0.0052(7) 0.0081(7)
N2A 0.0702(9) 0.0661(9) 0.0558(8) -0.0040(7) 0.0115(7) -0.0015(7)
C3A 0.0723(11) 0.0616(10) 0.0624(10) -0.0066(8) 0.0070(8) -0.0009(9)
C4A 0.0598(10) 0.0572(9) 0.0619(10) 0.0040(8) 0.0074(7) 0.0033(8)
C5A 0.0640(10) 0.0598(10) 0.0580(9) 0.0025(8) 0.0125(8) 0.0049(8)
N6A 0.0607(8) 0.0573(8) 0.0531(7) 0.0013(6) 0.0120(6) 0.0038(6)
N7A 0.0629(8) 0.0636(9) 0.0490(7) 0.0001(6) 0.0147(6) 0.0023(7)
C8A 0.0578(9) 0.0638(10) 0.0552(9) 0.0017(8) 0.0122(7) 0.0056(8)
O9A 0.0899(10) 0.0753(9) 0.0649(8) -0.0060(6) 0.0306(7) -0.0130(7)
C10A 0.0716(11) 0.0658(11) 0.0636(10) -0.0039(8) 0.0212(9) 0.0000(9)
C11A 0.0926(15) 0.0762(14) 0.0847(14) -0.0159(11) 0.0354(12) -0.0134(12)
C12A 0.115(2) 0.0685(16) 0.192(4) 0.0029(19) 0.043(2) 0.0028(15)
C13A 0.235(6) 0.069(2) 0.314(8) 0.004(3) 0.071(6) -0.019(3)
Cl1B 0.0829(3) 0.0686(3) 0.0774(3) -0.0081(2) 0.0154(2) -0.0133(2)
C1B 0.0541(9) 0.0602(9) 0.0494(8) 0.0033(7) 0.0068(7) 0.0031(7)
N2B 0.0641(8) 0.0617(9) 0.0516(7) 0.0027(6) 0.0135(6) 0.0017(7)
C3B 0.0611(10) 0.0628(10) 0.0586(9) 0.0071(8) 0.0120(8) 0.0014(8)
C4B 0.0559(9) 0.0611(10) 0.0561(9) 0.0004(7) 0.0056(7) 0.0010(7)
C5B 0.0580(9) 0.0706(11) 0.0502(9) -0.0032(8) 0.0082(7) -0.0020(8)
N6B 0.0619(8) 0.0679(9) 0.0498(7) -0.0009(6) 0.0104(6) -0.0056(7)
N7B 0.0700(9) 0.0639(9) 0.0510(8) -0.0026(7) 0.0156(7) -0.0040(7)
C8B 0.0658(11) 0.0637(11) 0.0623(10) -0.0008(8) 0.0112(8) -0.0025(8)
O9B 0.1099(12) 0.0807(10) 0.0771(9) -0.0125(7) 0.0432(9) -0.0254(9)
C10B 0.1012(17) 0.0760(14) 0.0804(14) -0.0146(11) 0.0207(12) -0.0163(12)
C11B 0.162(4) 0.090(2) 0.248(5) -0.070(3) 0.110(4) -0.052(2)
C12B 0.194(8) 0.097(5) 0.129(8) -0.021(5) -0.017(6) -0.055(5)
C13B 0.154(8) 0.107(6) 0.320(15) -0.026(8) -0.027(8) -0.016(5)
C12C 0.160(10) 0.074(5) 0.102(7) -0.002(5) 0.016(6) -0.023(5)
C13C 0.50(4) 0.159(14) 0.145(14) -0.012(10) -0.065(18) -0.18(2)

loop_
_atom_type_symbol
_atom_type_description
_atom_type_scat_dispersion_real
_atom_type_scat_dispersion_imag
_atom_type_scat_source
C C 0.0181 0.0091 'International Tables Vol C Tables 4.2.6.8 and 6.1.1.4'
H H 0.0000 0.0000 'International Tables Vol C Tables 4.2.6.8 and 6.1.1.4'
Cl Cl 0.3639 0.7018 'International Tables Vol C Tables 4.2.6.8 and 6.1.1.4'
N N 0.0311 0.0180 'International Tables Vol C Tables 4.2.6.8 and 6.1.1.4'
O O 0.0492 0.0322 'International Tables Vol C Tables 4.2.6.8 and 6.1.1.4'

loop_
_exptl_crystal_face_index_h
_exptl_crystal_face_index_k
_exptl_crystal_face_index_l
_exptl_crystal_face_perp_dist
0 -1 0 0.0571
0 1 0 0.0399
0 0 -1 0.0893
0 0 1 0.0626
-1 0 0 0.0498
1 0 0 0.0519

loop_
_geom_angle_atom_site_label_1
_geom_angle_atom_site_label_2
_geom_angle_atom_site_label_3
_geom_angle
_geom_angle_site_symmetry_1
_geom_angle_site_symmetry_3
_geom_angle_publ_flag
N2A C1A N7A 112.36(15) . . ?
N6A C1A N2A 126.62(17) . . ?
N6A C1A N7A 121.01(16) . . ?
C3A N2A C1A 115.93(16) . . ?
N2A C3A C4A 121.98(18) . . ?
C3A C4A Cl1A 120.55(15) . . ?
C5A C4A Cl1A 121.76(15) . . ?
C5A C4A C3A 117.69(18) . . ?
N6A C5A C4A 122.04(17) . . ?
C1A N6A C5A 115.68(16) . . ?
C8A N7A C1A 133.88(16) . . ?
N7A C8A C10A 121.48(16) . . ?
O9A C8A N7A 117.15(16) . . ?
O9A C8A C10A 121.35(18) . . ?
C8A C10A C11A 111.93(17) . . ?
C12A C11A C10A 112.4(2) . . ?
C11A C12A C13A 112.8(4) . . ?
N2B C1B N7B 113.42(15) . . ?
N6B C1B N2B 125.83(17) . . ?
N6B C1B N7B 120.74(16) . . ?
C3B N2B C1B 116.38(15) . . ?
N2B C3B C4B 121.76(17) . . ?
C3B C4B Cl1B 120.43(15) . . ?
C3B C4B C5B 118.00(18) . . ?
C5B C4B Cl1B 121.56(14) . . ?
N6B C5B C4B 121.45(17) . . ?
C1B N6B C5B 116.53(16) . . ?
C8B N7B C1B 129.51(16) . . ?
N7B C8B C10B 112.95(18) . . ?
O9B C8B N7B 124.27(19) . . ?
O9B C8B C10B 122.8(2) . . ?
C11B C10B C8B 115.9(2) . . ?
C10B C11B C12B 109.6(5) . . ?
C10B C11B C12C 125.9(6) . . ?
C13B C12B C11B 116.9(9) . . ?
C13C C12C C11B 98.9(10) . . ?

loop_
_geom_bond_atom_site_label_1
_geom_bond_atom_site_label_2
_geom_bond_distance
_geom_bond_site_symmetry_2
_geom_bond_publ_flag
Cl1A C4A 1.7236(19) . ?
C1A N2A 1.342(2) . ?
C1A N6A 1.330(2) . ?
C1A N7A 1.383(2) . ?
N2A C3A 1.326(3) . ?
C3A C4A 1.372(3) . ?
C4A C5A 1.371(3) . ?
C5A N6A 1.336(2) . ?
N7A C8A 1.367(3) . ?
C8A O9A 1.226(2) . ?
C8A C10A 1.503(3) . ?
C10A C11A 1.524(3) . ?
C11A C12A 1.502(4) . ?
C12A C13A 1.518(5) . ?
Cl1B C4B 1.7270(19) . ?
C1B N2B 1.348(2) . ?
C1B N6B 1.332(2) . ?
C1B N7B 1.378(2) . ?
N2B C3B 1.326(2) . ?
C3B C4B 1.371(3) . ?
C4B C5B 1.379(3) . ?
C5B N6B 1.333(2) . ?
N7B C8B 1.377(3) . ?
C8B O9B 1.204(2) . ?
C8B C10B 1.505(3) . ?
C10B C11B 1.430(4) . ?
C11B C12B 1.586(8) . ?
C11B C12C 1.488(9) . ?
C12B C13B 1.401(13) . ?
C12C C13C 1.439(16) . ?

loop_
_geom_hbond_atom_site_label_D
_geom_hbond_atom_site_label_H
_geom_hbond_atom_site_label_A
_geom_hbond_distance_DH
_geom_hbond_distance_HA
_geom_hbond_distance_DA
_geom_hbond_angle_DHA
_geom_hbond_site_symmetry_A
_geom_hbond_publ_flag
N7A H7A N2B 0.83(2) 2.16(2) 2.985(2) 178(2) . yes
N7B H7B O9A 0.85(2) 2.05(2) 2.894(2) 175(2) . yes

loop_
_exptl_oxdiff_crystal_face_indexfrac_h
_exptl_oxdiff_crystal_face_indexfrac_k
_exptl_oxdiff_crystal_face_indexfrac_l
_exptl_oxdiff_crystal_face_x
_exptl_oxdiff_crystal_face_y
_exptl_oxdiff_crystal_face_z
-0.0001 -0.9994 -0.0001 -0.0489 0.0294 0.0033
0.0001 0.9994 0.0001 0.0489 -0.0294 -0.0033
-0.0001 -0.0007 -0.9996 0.0065 -0.0073 0.1626
0.0001 0.0007 0.9996 -0.0065 0.0073 -0.1626
-0.9995 0.0007 -0.0001 -0.0921 -0.1562 0.0280
0.9995 -0.0007 0.0001 0.0921 0.1562 -0.0280
